data_7119214
loop_
_publ_author_name
'Tan, Davin'
'Fri\<s\<ci\'c, Tomislav'

_publ_section_title
;
 Carbodiimide insertion into sulfonimides: one-step route to azepine
 derivatives via a two-atom saccharin ring expansion.
;
_journal_issue 5
_journal_name_full 'Chemical communications (Cambridge, England)'
_journal_page_first 901
_journal_page_last 904
_journal_paper_doi 10.1039/c6cc07331j
_journal_volume 53
_journal_year 2017
_chemical_formula_sum 'C14 H10 N2 O4 S'
_chemical_formula_weight 302.30
_chemical_name_systematic
;
 ?
;
_space_group_crystal_system monoclinic
_space_group_IT_number 14
_space_group_name_Hall '-P 2yn'
_space_group_name_H-M_alt 'P 1 21/n 1'
_symmetry_space_group_name_Hall '-P 2yn'
_symmetry_space_group_name_H-M 'P 1 21/n 1'
_atom_sites_solution_hydrogens geom
_audit_creation_method SHELXL-2013
_audit_update_record
;
2016-07-16 deposited with the CCDC.
2016-12-15 downloaded from the CCDC.
;
_cell_angle_alpha 90
_cell_angle_beta 100.670(4)
_cell_angle_gamma 90
_cell_formula_units_Z 4
_cell_length_a 6.4988(6)
_cell_length_b 15.6631(14)
_cell_length_c 12.8234(14)
_cell_measurement_reflns_used 5577
_cell_measurement_temperature 273(2)
_cell_measurement_theta_max 25.04
_cell_measurement_theta_min 2.60
_cell_volume 1282.7(2)
_computing_structure_refinement 'SHELXL-2013 (Sheldrick, 2013)'
_diffrn_ambient_temperature 273(2)
_diffrn_measured_fraction_theta_full 0.972
_diffrn_measured_fraction_theta_max 0.999
_diffrn_measurement_device_type 'Bruker APEX-II CCD'
_diffrn_radiation_type MoK\a
_diffrn_radiation_wavelength 0.71073
_diffrn_reflns_av_R_equivalents 0.0897
_diffrn_reflns_av_unetI/netI 0.0387
_diffrn_reflns_Laue_measured_fraction_full 0.972
_diffrn_reflns_Laue_measured_fraction_max 0.999
_diffrn_reflns_limit_h_max 7
_diffrn_reflns_limit_h_min -7
_diffrn_reflns_limit_k_max 18
_diffrn_reflns_limit_k_min -18
_diffrn_reflns_limit_l_max 15
_diffrn_reflns_limit_l_min -15
_diffrn_reflns_number 18893
_diffrn_reflns_point_group_measured_fraction_full 0.972
_diffrn_reflns_point_group_measured_fraction_max 0.999
_diffrn_reflns_theta_full 25.242
_diffrn_reflns_theta_max 25.042
_diffrn_reflns_theta_min 3.062
_exptl_absorpt_coefficient_mu 0.271
_exptl_crystal_colour Colorless
_exptl_crystal_density_diffrn 1.565
_exptl_crystal_description Block
_exptl_crystal_F_000 624
_exptl_crystal_size_max 0.5
_exptl_crystal_size_mid 0.4
_exptl_crystal_size_min 0.4
_refine_diff_density_max 0.213
_refine_diff_density_min -0.392
_refine_diff_density_rms 0.062
_refine_ls_extinction_method none
_refine_ls_goodness_of_fit_ref 1.046
_refine_ls_hydrogen_treatment constr
_refine_ls_matrix_type full
_refine_ls_number_parameters 190
_refine_ls_number_reflns 2262
_refine_ls_number_restraints 0
_refine_ls_restrained_S_all 1.046
_refine_ls_R_factor_all 0.0470
_refine_ls_R_factor_gt 0.0338
_refine_ls_shift/su_max 0.001
_refine_ls_shift/su_mean 0.000
_refine_ls_structure_factor_coef Fsqd
_refine_ls_weighting_details 'w=1/[\s^2^(Fo^2^)+(0.0397P)^2^+0.5277P] where P=(Fo^2^+2Fc^2^)/3'
_refine_ls_weighting_scheme calc
_refine_ls_wR_factor_gt 0.0790
_refine_ls_wR_factor_ref 0.0843
_reflns_Friedel_coverage 0.000
_reflns_number_gt 1842
_reflns_number_total 2262
_reflns_threshold_expression 'I > 2\s(I)'
_cod_data_source_file c6cc07331j2.cif
_cod_data_source_block 11
_cod_depositor_comments 'Adding full bibliography for 7119206--7119214.cif.'
_cod_database_code 7119214
_shelx_space_group_comment
;
The symmetry employed for this shelxl refinement is uniquely defined
by the following loop, which should always be used as a source of
symmetry information in preference to the above space-group names.
They are only intended as comments.
;
_shelxl_version_number 2013-4

loop_
_space_group_symop_operation_xyz
'x, y, z'
'-x+1/2, y+1/2, -z+1/2'
'-x, -y, -z'
'x-1/2, -y-1/2, z-1/2'

loop_
_atom_site_label
_atom_site_type_symbol
_atom_site_fract_x
_atom_site_fract_y
_atom_site_fract_z
_atom_site_U_iso_or_equiv
_atom_site_adp_type
_atom_site_occupancy
_atom_site_site_symmetry_order
_atom_site_calc_flag
_atom_site_refinement_flags_posn
_atom_site_refinement_flags_adp
C1 C -0.1510(3) 0.81061(12) 0.59882(16) 0.0126(4) Uani 1 1 d . .
H1 H -0.2053 0.8144 0.5266 0.015 Uiso 1 1 calc R U
C2 C -0.2546(3) 0.84607(12) 0.67432(16) 0.0143(4) Uani 1 1 d . .
H2A H -0.3814 0.8740 0.6521 0.017 Uiso 1 1 calc R U
C3 C -0.1721(3) 0.84057(12) 0.78282(16) 0.0147(5) Uani 1 1 d . .
H3 H -0.2439 0.8654 0.8314 0.018 Uiso 1 1 calc R U
C4 C 0.0162(3) 0.79839(12) 0.81920(16) 0.0131(4) Uani 1 1 d . .
H4 H 0.0712 0.7945 0.8914 0.016 Uiso 1 1 calc R U
C5 C 0.1192(3) 0.76228(12) 0.74432(15) 0.0102(4) Uani 1 1 d . .
C6 C 0.0368(3) 0.76942(12) 0.63652(15) 0.0107(4) Uani 1 1 d . .
C7 C 0.5541(3) 0.63881(12) 0.65658(16) 0.0128(4) Uani 1 1 d . .
C8 C 0.8712(3) 0.56937(12) 0.75955(16) 0.0128(4) Uani 1 1 d . .
C008 C 0.3170(3) 0.71338(12) 0.76788(15) 0.0103(4) Uani 1 1 d . .
C9 C 0.9430(3) 0.53152(13) 0.67464(16) 0.0158(5) Uani 1 1 d . .
H9 H 0.8655 0.5354 0.6061 0.019 Uiso 1 1 calc R U
C10 C 1.1335(3) 0.48770(13) 0.69442(17) 0.0180(5) Uani 1 1 d . .
H10 H 1.1829 0.4624 0.6383 0.022 Uiso 1 1 calc R U
C11 C 1.2507(3) 0.48126(13) 0.79667(17) 0.0188(5) Uani 1 1 d . .
H11 H 1.3777 0.4522 0.8087 0.023 Uiso 1 1 calc R U
C12 C 1.1759(3) 0.51856(13) 0.88016(17) 0.0180(5) Uani 1 1 d . .
H12 H 1.2523 0.5138 0.9488 0.022 Uiso 1 1 calc R U
C13 C 0.9875(3) 0.56303(13) 0.86209(17) 0.0164(5) Uani 1 1 d . .
H13 H 0.9390 0.5885 0.9184 0.020 Uiso 1 1 calc R U
N1 N 0.3736(2) 0.68729(10) 0.67249(12) 0.0112(4) Uani 1 1 d . .
N2 N 0.6802(2) 0.61619(10) 0.74809(13) 0.0134(4) Uani 1 1 d . .
H2 H 0.6413 0.6317 0.8058 0.016 Uiso 1 1 calc R U
O1 O 0.3116(2) 0.78472(9) 0.51010(10) 0.0142(3) Uani 1 1 d . .
O2 O 0.1098(2) 0.65053(9) 0.50121(10) 0.0153(3) Uani 1 1 d . .
O3 O 0.4165(2) 0.69703(9) 0.85526(10) 0.0146(3) Uani 1 1 d . .
O4 O 0.5749(2) 0.62400(9) 0.56627(11) 0.0186(3) Uani 1 1 d . .
S1 S 0.20511(7) 0.72167(3) 0.56045(4) 0.01060(15) Uani 1 1 d . .

loop_
_atom_site_aniso_label
_atom_site_aniso_U_11
_atom_site_aniso_U_22
_atom_site_aniso_U_33
_atom_site_aniso_U_23
_atom_site_aniso_U_13
_atom_site_aniso_U_12
C1 0.0118(10) 0.0130(10) 0.0125(11) 0.0009(8) 0.0008(8) -0.0026(8)
C2 0.0121(10) 0.0112(10) 0.0196(11) 0.0016(8) 0.0029(9) -0.0006(8)
C3 0.0173(11) 0.0133(11) 0.0159(11) -0.0001(8) 0.0095(9) 0.0009(9)
C4 0.0167(11) 0.0136(11) 0.0096(10) 0.0003(8) 0.0037(8) -0.0016(9)
C5 0.0104(10) 0.0097(10) 0.0108(11) 0.0011(8) 0.0028(8) -0.0032(8)
C6 0.0106(10) 0.0084(10) 0.0138(11) -0.0006(8) 0.0044(8) -0.0038(8)
C7 0.0103(10) 0.0114(10) 0.0174(12) 0.0010(8) 0.0047(9) -0.0002(8)
C8 0.0091(10) 0.0088(10) 0.0207(11) 0.0037(8) 0.0034(9) -0.0008(8)
C008 0.0107(10) 0.0098(10) 0.0107(11) -0.0003(8) 0.0024(8) -0.0041(8)
C9 0.0173(11) 0.0146(11) 0.0159(11) 0.0017(9) 0.0044(9) 0.0010(9)
C10 0.0190(11) 0.0138(11) 0.0233(12) 0.0000(9) 0.0092(9) 0.0021(9)
C11 0.0132(10) 0.0110(11) 0.0324(13) 0.0028(9) 0.0049(10) 0.0026(9)
C12 0.0164(11) 0.0154(11) 0.0203(12) 0.0014(9) -0.0015(9) -0.0008(9)
C13 0.0161(11) 0.0123(11) 0.0209(12) 0.0004(9) 0.0036(9) -0.0010(9)
N1 0.0105(8) 0.0145(9) 0.0087(9) 0.0013(7) 0.0017(7) 0.0024(7)
N2 0.0114(8) 0.0174(9) 0.0121(9) 0.0007(7) 0.0042(7) 0.0027(7)
O1 0.0118(7) 0.0196(8) 0.0116(7) 0.0037(6) 0.0032(6) -0.0018(6)
O2 0.0181(8) 0.0162(8) 0.0116(8) -0.0032(6) 0.0027(6) -0.0009(6)
O3 0.0136(7) 0.0205(8) 0.0084(7) 0.0005(6) -0.0011(6) 0.0014(6)
O4 0.0196(8) 0.0243(8) 0.0132(8) 0.0008(6) 0.0061(6) 0.0057(6)
S1 0.0102(3) 0.0136(3) 0.0081(3) 0.0004(2) 0.00175(19) 0.0005(2)

loop_
_atom_type_symbol
_atom_type_description
_atom_type_scat_dispersion_real
_atom_type_scat_dispersion_imag
_atom_type_scat_source
C C 0.0033 0.0016 'International Tables Vol C Tables 4.2.6.8 and 6.1.1.4'
H H 0.0000 0.0000 'International Tables Vol C Tables 4.2.6.8 and 6.1.1.4'
N N 0.0061 0.0033 'International Tables Vol C Tables 4.2.6.8 and 6.1.1.4'
O O 0.0106 0.0060 'International Tables Vol C Tables 4.2.6.8 and 6.1.1.4'
S S 0.1246 0.1234 'International Tables Vol C Tables 4.2.6.8 and 6.1.1.4'

loop_
_geom_angle_atom_site_label_1
_geom_angle_atom_site_label_2
_geom_angle_atom_site_label_3
_geom_angle
C6 C1 C2 116.79(18)
C6 C1 H1 121.6
C2 C1 H1 121.6
C1 C2 C3 121.44(19)
C1 C2 H2A 119.3
C3 C2 H2A 119.3
C4 C3 C2 120.92(18)
C4 C3 H3 119.5
C2 C3 H3 119.5
C5 C4 C3 117.88(18)
C5 C4 H4 121.1
C3 C4 H4 121.1
C4 C5 C6 120.53(18)
C4 C5 C008 125.58(18)
C6 C5 C008 113.89(17)
C1 C6 C5 122.43(18)
C1 C6 S1 126.98(15)
C5 C6 S1 110.59(14)
O4 C7 N2 128.57(18)
O4 C7 N1 118.21(18)
N2 C7 N1 113.22(16)
C13 C8 C9 120.35(19)
C13 C8 N2 116.33(18)
C9 C8 N2 123.31(18)
O3 C008 N1 124.28(18)
O3 C008 C5 126.36(17)
N1 C008 C5 109.36(16)
C8 C9 C10 118.73(19)
C8 C9 H9 120.6
C10 C9 H9 120.6
C11 C10 C9 121.22(19)
C11 C10 H10 119.4
C9 C10 H10 119.4
C12 C11 C10 119.24(19)
C12 C11 H11 120.4
C10 C11 H11 120.4
C11 C12 C13 120.5(2)
C11 C12 H12 119.8
C13 C12 H12 119.8
C12 C13 C8 119.99(19)
C12 C13 H13 120.0
C8 C13 H13 120.0
C008 N1 C7 128.93(16)
C008 N1 S1 114.03(13)
C7 N1 S1 117.01(13)
C7 N2 C8 127.04(16)
C7 N2 H2 116.5
C8 N2 H2 116.5
O2 S1 O1 119.97(8)
O2 S1 N1 110.29(8)
O1 S1 N1 107.87(8)
O2 S1 C6 111.97(9)
O1 S1 C6 111.08(9)
N1 S1 C6 92.00(9)

loop_
_geom_bond_atom_site_label_1
_geom_bond_atom_site_label_2
_geom_bond_distance
C1 C6 1.386(3)
C1 C2 1.393(3)
C1 H1 0.9300
C2 C3 1.398(3)
C2 H2A 0.9300
C3 C4 1.393(3)
C3 H3 0.9300
C4 C5 1.389(3)
C4 H4 0.9300
C5 C6 1.391(3)
C5 C008 1.479(3)
C6 S1 1.7615(19)
C7 O4 1.213(2)
C7 N2 1.349(3)
C7 N1 1.443(2)
C8 C13 1.394(3)
C8 C9 1.394(3)
C8 N2 1.425(2)
C008 O3 1.213(2)
C008 N1 1.402(2)
C9 C10 1.397(3)
C9 H9 0.9300
C10 C11 1.393(3)
C10 H10 0.9300
C11 C12 1.384(3)
C11 H11 0.9300
C12 C13 1.391(3)
C12 H12 0.9300
C13 H13 0.9300
N1 S1 1.7236(16)
N2 H2 0.8600
O1 S1 1.4271(14)
O2 S1 1.4241(14)
